data_2231667
loop_
_publ_author_name
'Tian, Chun-Lian'
'Tian, Qijian'

_publ_section_title
;
 3-(3,4-Dimethoxyphenyl)-4-(2-methoxyanilino)furan-2(5<i>H</i>)-one
;
_journal_coeditor_code PV2437
_journal_issue 9
_journal_name_full 'Acta Crystallographica Section E'
_journal_page_first o2328
_journal_paper_doi 10.1107/S1600536811031266
_journal_volume 67
_journal_year 2011
_chemical_formula_iupac 'C19 H19 N O5'
_chemical_formula_moiety 'C19 H19 N O5'
_chemical_formula_sum 'C19 H19 N O5'
_chemical_formula_weight 341.35
_chemical_name_systematic
;
3-(3,4-Dimethoxyphenyl)-4-(2-methoxyanilino)furan-2(5<i>H</i>)-one
;
_space_group_IT_number 19
_symmetry_cell_setting orthorhombic
_symmetry_space_group_name_Hall 'P 2ac 2ab'
_symmetry_space_group_name_H-M 'P 21 21 21'
_atom_sites_solution_hydrogens geom
_atom_sites_solution_primary direct
_atom_sites_solution_secondary difmap
_audit_creation_method SHELXL-97
_cell_angle_alpha 90.00
_cell_angle_beta 90.00
_cell_angle_gamma 90.00
_cell_formula_units_Z 4
_cell_length_a 7.4932(5)
_cell_length_b 11.5862(7)
_cell_length_c 18.5744(12)
_cell_measurement_reflns_used 3629
_cell_measurement_temperature 298(2)
_cell_measurement_theta_max 27.77
_cell_measurement_theta_min 2.36
_cell_volume 1612.59(18)
_computing_cell_refinement 'SAINT (Bruker, 2007)'
_computing_data_collection 'SMART (Bruker, 2007)'
_computing_data_reduction 'SAINT (Bruker, 2007)'
_computing_molecular_graphics 'SHELXTL (Sheldrick, 2008)'
_computing_publication_material 'SHELXL97 (Sheldrick, 2008'
_computing_structure_refinement 'SHELXL97 (Sheldrick, 2008)'
_computing_structure_solution 'SHELXS97 (Sheldrick, 2008)'
_diffrn_ambient_temperature 298(2)
_diffrn_measured_fraction_theta_full 0.994
_diffrn_measured_fraction_theta_max 0.994
_diffrn_measurement_device_type 'Bruker SMART APEX CCD'
_diffrn_measurement_method '\f and \w'
_diffrn_radiation_monochromator graphite
_diffrn_radiation_source 'fine-focus sealed tube'
_diffrn_radiation_type MoK\a
_diffrn_radiation_wavelength 0.71073
_diffrn_reflns_av_R_equivalents 0.0463
_diffrn_reflns_av_sigmaI/netI 0.0334
_diffrn_reflns_limit_h_max 9
_diffrn_reflns_limit_h_min -9
_diffrn_reflns_limit_k_max 15
_diffrn_reflns_limit_k_min -14
_diffrn_reflns_limit_l_max 24
_diffrn_reflns_limit_l_min -19
_diffrn_reflns_number 10601
_diffrn_reflns_theta_full 28.28
_diffrn_reflns_theta_max 28.28
_diffrn_reflns_theta_min 2.07
_diffrn_standards_decay_% 0
_diffrn_standards_interval_count 0
_diffrn_standards_interval_time 0
_diffrn_standards_number 0
_exptl_absorpt_coefficient_mu 0.102
_exptl_absorpt_correction_T_max 0.9798
_exptl_absorpt_correction_T_min 0.9700
_exptl_absorpt_correction_type multi-scan
_exptl_absorpt_process_details '(SADABS; Sheldrick, 1996)'
_exptl_crystal_colour colorless
_exptl_crystal_density_diffrn 1.406
_exptl_crystal_density_method 'not measured'
_exptl_crystal_description block
_exptl_crystal_F_000 720
_exptl_crystal_size_max 0.30
_exptl_crystal_size_mid 0.30
_exptl_crystal_size_min 0.20
_refine_diff_density_max 0.236
_refine_diff_density_min -0.339
_refine_ls_extinction_method none
_refine_ls_goodness_of_fit_ref 1.088
_refine_ls_hydrogen_treatment mixed
_refine_ls_matrix_type full
_refine_ls_number_parameters 233
_refine_ls_number_reflns 3940
_refine_ls_number_restraints 0
_refine_ls_restrained_S_all 1.088
_refine_ls_R_factor_all 0.0500
_refine_ls_R_factor_gt 0.0477
_refine_ls_shift/su_max 0.001
_refine_ls_shift/su_mean 0.000
_refine_ls_structure_factor_coef Fsqd
_refine_ls_weighting_details 'calc w=1/[\s^2^(Fo^2^)+(0.0689P)^2^+0.1364P] where P=(Fo^2^+2Fc^2^)/3'
_refine_ls_weighting_scheme calc
_refine_ls_wR_factor_gt 0.1187
_refine_ls_wR_factor_ref 0.1205
_reflns_number_gt 3732
_reflns_number_total 3940
_reflns_threshold_expression I>2\s(I)
_cod_data_source_file pv2437.cif
_cod_data_source_block I
_cod_database_code 2231667
_cod_database_fobs_code 2231667

loop_
_symmetry_equiv_pos_as_xyz
'x, y, z'
'-x+1/2, -y, z+1/2'
'-x, y+1/2, -z+1/2'
'x+1/2, -y+1/2, -z'

loop_
_atom_site_type_symbol
_atom_site_label
_atom_site_fract_x
_atom_site_fract_y
_atom_site_fract_z
_atom_site_U_iso_or_equiv
_atom_site_adp_type
_atom_site_calc_flag
_atom_site_refinement_flags
_atom_site_occupancy
_atom_site_symmetry_multiplicity
C C1 0.1004(2) 0.78788(13) 0.96299(8) 0.0298(3) Uani d . 1 1
C C2 0.1438(2) 0.90439(13) 0.96587(9) 0.0357(3) Uani d . 1 1
H H2 0.1580 0.9453 0.9232 0.043 Uiso calc R 1 1
C C3 0.1665(2) 0.96090(14) 1.03105(10) 0.0386(4) Uani d . 1 1
H H3 0.1968 1.0387 1.0314 0.046 Uiso calc R 1 1
C C4 0.1447(2) 0.90327(15) 1.09529(9) 0.0380(4) Uani d . 1 1
C C5 0.0948(2) 0.78615(14) 1.09393(9) 0.0354(3) Uani d . 1 1
C C6 0.0722(2) 0.73015(13) 1.02868(8) 0.0325(3) Uani d . 1 1
H H6 0.0379 0.6530 1.0283 0.039 Uiso calc R 1 1
C C7 0.0929(2) 0.72736(13) 0.89352(8) 0.0306(3) Uani d . 1 1
C C8 0.0519(2) 0.78617(14) 0.82608(9) 0.0375(4) Uani d . 1 1
C C9 0.1286(3) 0.60193(14) 0.79642(8) 0.0410(4) Uani d . 1 1
H H9A 0.2447 0.5807 0.7774 0.049 Uiso calc R 1 1
H H9B 0.0429 0.5428 0.7833 0.049 Uiso calc R 1 1
C C10 0.1364(2) 0.61684(14) 0.87662(8) 0.0313(3) Uani d . 1 1
C C11 0.2423(2) 0.41733(13) 0.91057(9) 0.0327(3) Uani d . 1 1
C C12 0.3074(2) 0.35932(13) 0.97200(9) 0.0337(3) Uani d . 1 1
C C13 0.3749(2) 0.24856(14) 0.96556(10) 0.0423(4) Uani d . 1 1
H H13 0.4209 0.2110 1.0057 0.051 Uiso calc R 1 1
C C14 0.3739(3) 0.19349(15) 0.89930(12) 0.0478(4) Uani d . 1 1
H H14 0.4209 0.1195 0.8951 0.057 Uiso calc R 1 1
C C15 0.3044(3) 0.24702(15) 0.84022(11) 0.0452(4) Uani d . 1 1
H H15 0.3022 0.2087 0.7962 0.054 Uiso calc R 1 1
C C16 0.2368(2) 0.35889(15) 0.84532(9) 0.0401(4) Uani d . 1 1
H H16 0.1880 0.3944 0.8050 0.048 Uiso calc R 1 1
C C17 0.3697(3) 0.37008(17) 1.09825(10) 0.0503(5) Uani d . 1 1
H H17A 0.2980 0.3053 1.1125 0.075 Uiso calc R 1 1
H H17B 0.3706 0.4264 1.1362 0.075 Uiso calc R 1 1
H H17C 0.4895 0.3447 1.0890 0.075 Uiso calc R 1 1
C C18 0.0450(3) 0.61586(16) 1.16219(10) 0.0514(5) Uani d . 1 1
H H18A -0.0672 0.5970 1.1402 0.077 Uiso calc R 1 1
H H18B 0.0447 0.5905 1.2114 0.077 Uiso calc R 1 1
H H18C 0.1398 0.5780 1.1366 0.077 Uiso calc R 1 1
C C19 0.2239(3) 1.06783(16) 1.16409(12) 0.0539(5) Uani d . 1 1
H H19A 0.3331 1.0760 1.1375 0.081 Uiso calc R 1 1
H H19B 0.2431 1.0908 1.2131 0.081 Uiso calc R 1 1
H H19C 0.1336 1.1158 1.1429 0.081 Uiso calc R 1 1
H H1 0.210(3) 0.5550(18) 0.9629(12) 0.046(6) Uiso d . 1 1
N N1 0.1861(2) 0.53176(12) 0.92278(7) 0.0360(3) Uani d . 1 1
O O1 0.0054(2) 0.88447(10) 0.81447(7) 0.0520(4) Uani d . 1 1
O O2 0.0742(2) 0.71219(10) 0.76969(6) 0.0484(3) Uani d . 1 1
O O3 0.29681(17) 0.42052(10) 1.03438(6) 0.0398(3) Uani d . 1 1
O O4 0.0713(2) 0.73683(11) 1.15974(7) 0.0529(4) Uani d . 1 1
O O5 0.1675(2) 0.95037(11) 1.16213(7) 0.0532(4) Uani d . 1 1

loop_
_atom_site_aniso_label
_atom_site_aniso_U_11
_atom_site_aniso_U_22
_atom_site_aniso_U_33
_atom_site_aniso_U_12
_atom_site_aniso_U_13
_atom_site_aniso_U_23
C1 0.0314(7) 0.0298(7) 0.0282(7) 0.0035(5) 0.0000(5) 0.0007(6)
C2 0.0432(8) 0.0308(7) 0.0331(7) 0.0034(6) 0.0009(7) 0.0070(6)
C3 0.0450(9) 0.0253(7) 0.0456(9) 0.0010(6) -0.0016(8) -0.0022(6)
C4 0.0433(9) 0.0358(8) 0.0349(8) 0.0017(7) -0.0039(7) -0.0054(7)
C5 0.0440(9) 0.0337(7) 0.0284(7) -0.0004(7) -0.0007(6) 0.0006(6)
C6 0.0395(8) 0.0287(7) 0.0292(7) -0.0005(6) -0.0007(6) 0.0010(6)
C7 0.0365(8) 0.0314(7) 0.0240(7) 0.0013(6) -0.0001(5) 0.0044(5)
C8 0.0483(9) 0.0369(8) 0.0272(7) 0.0023(7) -0.0013(6) 0.0050(6)
C9 0.0625(10) 0.0341(8) 0.0264(7) 0.0028(8) -0.0008(7) 0.0022(6)
C10 0.0357(7) 0.0334(7) 0.0248(7) -0.0007(6) -0.0003(5) 0.0020(6)
C11 0.0332(7) 0.0292(7) 0.0359(8) 0.0002(6) 0.0017(6) 0.0016(6)
C12 0.0348(7) 0.0299(7) 0.0365(8) -0.0035(6) -0.0008(6) 0.0037(6)
C13 0.0447(9) 0.0294(8) 0.0528(10) 0.0015(7) -0.0034(8) 0.0102(7)
C14 0.0501(10) 0.0269(7) 0.0664(12) 0.0017(7) 0.0047(9) -0.0025(8)
C15 0.0519(10) 0.0340(8) 0.0496(10) -0.0034(8) 0.0080(8) -0.0089(8)
C16 0.0472(9) 0.0360(8) 0.0369(9) -0.0010(7) -0.0001(7) -0.0015(7)
C17 0.0676(12) 0.0442(10) 0.0392(9) -0.0006(9) -0.0172(9) 0.0095(7)
C18 0.0718(13) 0.0466(10) 0.0357(9) -0.0087(9) -0.0026(9) 0.0116(8)
C19 0.0584(12) 0.0448(10) 0.0586(12) -0.0023(9) -0.0102(10) -0.0203(9)
N1 0.0534(9) 0.0302(6) 0.0245(6) 0.0080(6) -0.0046(6) -0.0010(5)
O1 0.0830(10) 0.0373(6) 0.0358(7) 0.0139(7) -0.0052(6) 0.0104(5)
O2 0.0808(10) 0.0388(6) 0.0256(5) 0.0069(6) -0.0025(6) 0.0060(5)
O3 0.0528(7) 0.0350(6) 0.0315(6) 0.0025(5) -0.0074(5) 0.0055(4)
O4 0.0895(10) 0.0430(7) 0.0262(6) -0.0069(7) -0.0014(6) -0.0004(5)
O5 0.0796(10) 0.0422(7) 0.0378(7) -0.0057(6) -0.0079(7) -0.0112(5)

loop_
_atom_type_symbol
_atom_type_description
_atom_type_scat_dispersion_real
_atom_type_scat_dispersion_imag
_atom_type_scat_source
C C 0.0033 0.0016 'International Tables Vol C Tables 4.2.6.8 and 6.1.1.4'
H H 0.0000 0.0000 'International Tables Vol C Tables 4.2.6.8 and 6.1.1.4'
N N 0.0061 0.0033 'International Tables Vol C Tables 4.2.6.8 and 6.1.1.4'
O O 0.0106 0.0060 'International Tables Vol C Tables 4.2.6.8 and 6.1.1.4'

loop_
_geom_angle_atom_site_label_1
_geom_angle_atom_site_label_2
_geom_angle_atom_site_label_3
_geom_angle
C2 C1 C6 117.60(13)
C2 C1 C7 120.42(13)
C6 C1 C7 121.92(13)
C3 C2 C1 121.40(14)
C3 C2 H2 119.3
C1 C2 H2 119.3
C4 C3 C2 120.86(14)
C4 C3 H3 119.6
C2 C3 H3 119.6
O5 C4 C3 125.35(15)
O5 C4 C5 115.74(15)
C3 C4 C5 118.91(14)
O4 C5 C6 125.00(14)
O4 C5 C4 115.02(14)
C6 C5 C4 119.98(14)
C5 C6 C1 121.18(14)
C5 C6 H6 119.4
C1 C6 H6 119.4
C10 C7 C8 107.00(13)
C10 C7 C1 130.07(13)
C8 C7 C1 122.63(14)
O1 C8 O2 119.34(14)
O1 C8 C7 130.77(16)
O2 C8 C7 109.89(13)
O2 C9 C10 104.64(13)
O2 C9 H9A 110.8
C10 C9 H9A 110.8
O2 C9 H9B 110.8
C10 C9 H9B 110.8
H9A C9 H9B 108.9
C7 C10 N1 127.16(14)
C7 C10 C9 109.19(13)
N1 C10 C9 123.60(15)
C16 C11 N1 126.17(15)
C16 C11 C12 118.92(14)
N1 C11 C12 114.91(14)
O3 C12 C13 125.31(14)
O3 C12 C11 114.83(13)
C13 C12 C11 119.85(15)
C12 C13 C14 120.10(16)
C12 C13 H13 120.0
C14 C13 H13 120.0
C15 C14 C13 120.47(16)
C15 C14 H14 119.8
C13 C14 H14 119.8
C14 C15 C16 120.44(17)
C14 C15 H15 119.8
C16 C15 H15 119.8
C11 C16 C15 120.10(16)
C11 C16 H16 119.9
C15 C16 H16 119.9
O3 C17 H17A 109.5
O3 C17 H17B 109.5
H17A C17 H17B 109.5
O3 C17 H17C 109.5
H17A C17 H17C 109.5
H17B C17 H17C 109.5
O4 C18 H18A 109.5
O4 C18 H18B 109.5
H18A C18 H18B 109.5
O4 C18 H18C 109.5
H18A C18 H18C 109.5
H18B C18 H18C 109.5
O5 C19 H19A 109.5
O5 C19 H19B 109.5
H19A C19 H19B 109.5
O5 C19 H19C 109.5
H19A C19 H19C 109.5
H19B C19 H19C 109.5
C10 N1 C11 131.53(14)
C10 N1 H1 113.5(15)
C11 N1 H1 113.1(15)
C8 O2 C9 109.26(12)
C12 O3 C17 118.09(13)
C5 O4 C18 117.54(14)
C4 O5 C19 116.20(15)

loop_
_geom_bond_atom_site_label_1
_geom_bond_atom_site_label_2
_geom_bond_distance
C1 C2 1.390(2)
C1 C6 1.407(2)
C1 C7 1.470(2)
C2 C3 1.387(2)
C2 H2 0.9300
C3 C4 1.377(2)
C3 H3 0.9300
C4 O5 1.367(2)
C4 C5 1.408(2)
C5 O4 1.361(2)
C5 C6 1.385(2)
C6 H6 0.9300
C7 C10 1.358(2)
C7 C8 1.459(2)
C8 O1 1.210(2)
C8 O2 1.364(2)
C9 O2 1.4299(19)
C9 C10 1.501(2)
C9 H9A 0.9700
C9 H9B 0.9700
C10 N1 1.359(2)
C11 C16 1.389(2)
C11 N1 1.4093(19)
C11 C12 1.411(2)
C12 O3 1.3607(19)
C12 C13 1.384(2)
C13 C14 1.386(3)
C13 H13 0.9300
C14 C15 1.364(3)
C14 H14 0.9300
C15 C16 1.395(2)
C15 H15 0.9300
C16 H16 0.9300
C17 O3 1.431(2)
C17 H17A 0.9600
C17 H17B 0.9600
C17 H17C 0.9600
C18 O4 1.416(2)
C18 H18A 0.9600
C18 H18B 0.9600
C18 H18C 0.9600
C19 O5 1.425(2)
C19 H19A 0.9600
C19 H19B 0.9600
C19 H19C 0.9600
N1 H1 0.81(2)

loop_
_geom_hbond_atom_site_label_D
_geom_hbond_atom_site_label_H
_geom_hbond_atom_site_label_A
_geom_hbond_site_symmetry_A
_geom_hbond_distance_DH
_geom_hbond_distance_HA
_geom_hbond_distance_DA
_geom_hbond_angle_DHA
C2 H2 O1 . 0.93 2.43 3.006(2) 120.5
C17 H17B O1 4_567 0.96 2.58 3.428(2) 147.1
C17 H17C Cg 4_557 0.96 2.94 3.847(2) 158
C19 H19C Cg 4_467 0.96 2.77 3.695(2) 162

loop_
_geom_torsion_atom_site_label_1
_geom_torsion_atom_site_label_2
_geom_torsion_atom_site_label_3
_geom_torsion_atom_site_label_4
_geom_torsion
C6 C1 C2 C3 2.8(2)
C7 C1 C2 C3 -174.47(14)
C1 C2 C3 C4 -0.7(2)
C2 C3 C4 O5 178.57(16)
C2 C3 C4 C5 -1.4(2)
O5 C4 C5 O4 1.8(2)
C3 C4 C5 O4 -178.21(16)
O5 C4 C5 C6 -178.62(15)
C3 C4 C5 C6 1.4(2)
O4 C5 C6 C1 -179.67(16)
C4 C5 C6 C1 0.8(2)
C2 C1 C6 C5 -2.8(2)
C7 C1 C6 C5 174.39(15)
C2 C1 C7 C10 145.33(17)
C6 C1 C7 C10 -31.8(3)
C2 C1 C7 C8 -27.5(2)
C6 C1 C7 C8 155.39(16)
C10 C7 C8 O1 179.3(2)
C1 C7 C8 O1 -6.4(3)
C10 C7 C8 O2 -1.2(2)
C1 C7 C8 O2 173.04(15)
C8 C7 C10 N1 179.05(16)
C1 C7 C10 N1 5.4(3)
C8 C7 C10 C9 1.34(19)
C1 C7 C10 C9 -172.34(16)
O2 C9 C10 C7 -1.0(2)
O2 C9 C10 N1 -178.82(16)
C16 C11 C12 O3 -175.81(14)
N1 C11 C12 O3 3.5(2)
C16 C11 C12 C13 4.0(2)
N1 C11 C12 C13 -176.63(15)
O3 C12 C13 C14 178.05(16)
C11 C12 C13 C14 -1.8(3)
C12 C13 C14 C15 -0.9(3)
C13 C14 C15 C16 1.3(3)
N1 C11 C16 C15 177.11(17)
C12 C11 C16 C15 -3.6(2)
C14 C15 C16 C11 1.0(3)
C7 C10 N1 C11 -176.24(17)
C9 C10 N1 C11 1.2(3)
C16 C11 N1 C10 -9.3(3)
C12 C11 N1 C10 171.42(17)
O1 C8 O2 C9 -179.88(18)
C7 C8 O2 C9 0.6(2)
C10 C9 O2 C8 0.2(2)
C13 C12 O3 C17 3.7(2)
C11 C12 O3 C17 -176.45(15)
C6 C5 O4 C18 8.8(3)
C4 C5 O4 C18 -171.59(17)
C3 C4 O5 C19 -2.1(3)
C5 C4 O5 C19 177.94(16)

loop_
_cod_related_entry_id
_cod_related_entry_database
_cod_related_entry_code
1 ChemSpider 30656971
